data_1505605
loop_
_publ_author_name
'Figueroa, Ruth'
'Hsung, Richard P.'
'Guevarra, Christle C.'

_publ_section_title
;
 An enantioselective total synthesis of (+)-aigialospirol.
;
_journal_issue 23
_journal_name_full 'Organic letters'
_journal_page_first 4857
_journal_page_last 4859
_journal_paper_doi 10.1021/ol702195w
_journal_volume 9
_journal_year 2007
_chemical_absolute_configuration ad
_chemical_formula_moiety 'C27 H36 O5 Si'
_chemical_formula_sum 'C27 H36 O5 Si'
_chemical_formula_weight 468.65
_chemical_name_common 06222
_chemical_name_systematic
; 
 ? 
;
_space_group_IT_number 96
_symmetry_cell_setting tetragonal
_symmetry_space_group_name_Hall 'P 4nw 2abw'
_symmetry_space_group_name_H-M 'P 43 21 2'
_atom_sites_solution_hydrogens geom
_atom_sites_solution_primary direct
_atom_sites_solution_secondary difmap
_audit_creation_method SHELXL-97
_cell_angle_alpha 90.00
_cell_angle_beta 90.00
_cell_angle_gamma 90.00
_cell_formula_units_Z 8
_cell_length_a 9.59210(10)
_cell_length_b 9.59210(10)
_cell_length_c 55.2591(14)
_cell_measurement_reflns_used 3570
_cell_measurement_temperature 123(2)
_cell_measurement_theta_max 25.02
_cell_measurement_theta_min 2.81
_cell_volume 5084.30(15)
_computing_cell_refinement 'SAINT, Bruker'
_computing_data_collection 'SMART, Bruker'
_computing_data_reduction 'SAINT, Bruker'
_computing_molecular_graphics 'SHELXTL, Bruker'
_computing_publication_material 'Bruker SHELXTL'
_computing_structure_refinement 'SHELXL-97 (Sheldrick, 1997)'
_computing_structure_solution 'SHELXS-97 (Sheldrick, 1990)'
_diffrn_ambient_temperature 123(2)
_diffrn_measured_fraction_theta_full 0.986
_diffrn_measured_fraction_theta_max 0.986
_diffrn_measurement_device_type 'Bruker SMART Platform CCD'
_diffrn_measurement_method 'area detector, omega scans per phi'
_diffrn_radiation_monochromator graphite
_diffrn_radiation_source 'normal-focus sealed tube'
_diffrn_radiation_type MoK\a
_diffrn_radiation_wavelength 0.71073
_diffrn_reflns_av_R_equivalents 0.0330
_diffrn_reflns_av_sigmaI/netI 0.0170
_diffrn_reflns_limit_h_max 11
_diffrn_reflns_limit_h_min -11
_diffrn_reflns_limit_k_max 9
_diffrn_reflns_limit_k_min -11
_diffrn_reflns_limit_l_max 63
_diffrn_reflns_limit_l_min -63
_diffrn_reflns_number 45513
_diffrn_reflns_theta_full 25.05
_diffrn_reflns_theta_max 25.05
_diffrn_reflns_theta_min 1.47
_exptl_absorpt_coefficient_mu 0.127
_exptl_absorpt_correction_T_max 0.9812
_exptl_absorpt_correction_T_min 0.9690
_exptl_absorpt_correction_type multi-scan
_exptl_absorpt_process_details 'SADABS, R. Blessing, 1995'
_exptl_crystal_colour colorless
_exptl_crystal_density_diffrn 1.224
_exptl_crystal_density_meas 0
_exptl_crystal_density_method 'not measured'
_exptl_crystal_description block
_exptl_crystal_F_000 2016
_exptl_crystal_size_max 0.25
_exptl_crystal_size_mid 0.25
_exptl_crystal_size_min 0.15
_refine_diff_density_max 0.271
_refine_diff_density_min -0.254
_refine_diff_density_rms 0.044
_refine_ls_abs_structure_details 'Flack H D (1983), 1749 Fridel Pairs, Acta Cryst. A39, 876-881'
_refine_ls_abs_structure_Flack 0.04(16)
_refine_ls_extinction_method none
_refine_ls_goodness_of_fit_ref 1.033
_refine_ls_hydrogen_treatment constr
_refine_ls_matrix_type full
_refine_ls_number_parameters 302
_refine_ls_number_reflns 4472
_refine_ls_number_restraints 0
_refine_ls_restrained_S_all 1.033
_refine_ls_R_factor_all 0.0418
_refine_ls_R_factor_gt 0.0400
_refine_ls_shift/su_max 0.000
_refine_ls_shift/su_mean 0.000
_refine_ls_structure_factor_coef Fsqd
_refine_ls_weighting_details 'calc w=1/[\s^2^(Fo^2^)+(0.0325P)^2^+5.5340P] where P=(Fo^2^+2Fc^2^)/3'
_refine_ls_weighting_scheme calc
_refine_ls_wR_factor_gt 0.0951
_refine_ls_wR_factor_ref 0.0960
_reflns_number_gt 4312
_reflns_number_total 4472
_reflns_threshold_expression >2sigma(I)
_cod_data_source_file ol702195w-file003.cif
_cod_data_source_block 06222
_cod_depositor_comments
;
The following automatic conversions were performed:

'_symmetry_cell_setting' value 'Tetragonal' changed to 'tetragonal'
according to /home/saulius/struct/CIF-dictionaries/cif_core.dic
dictionary named 'cif_core.dic' version 2.4.1 from 2010-06-29.

Automatic conversion script
Id: cif_fix_values 1715 2011-07-08 13:25:40Z adriana 
;
_cod_original_sg_symbol_H-M P4(3)2(1)2
_cod_database_code 1505605

loop_
_symmetry_equiv_pos_as_xyz
'x, y, z'
'-x, -y, z+1/2'
'-y+1/2, x+1/2, z+3/4'
'y+1/2, -x+1/2, z+1/4'
'-x+1/2, y+1/2, -z+3/4'
'x+1/2, -y+1/2, -z+1/4'
'y, x, -z'
'-y, -x, -z+1/2'

loop_
_atom_site_label
_atom_site_type_symbol
_atom_site_fract_x
_atom_site_fract_y
_atom_site_fract_z
_atom_site_U_iso_or_equiv
_atom_site_adp_type
_atom_site_occupancy
_atom_site_symmetry_multiplicity
_atom_site_calc_flag
_atom_site_refinement_flags
Si1 Si 0.04634(7) 0.96293(7) 0.105482(11) 0.01742(14) Uani 1 1 d .
O1 O 0.35916(17) 1.04961(17) 0.01584(3) 0.0191(4) Uani 1 1 d .
O2 O 0.44991(17) 1.02567(17) 0.05500(3) 0.0205(4) Uani 1 1 d .
O3 O 0.17550(17) 1.06924(17) 0.09854(3) 0.0214(4) Uani 1 1 d .
O4 O 0.27179(17) 1.31394(17) 0.02736(3) 0.0203(4) Uani 1 1 d .
H4O H 0.2508 1.2325 0.0231 0.024 Uiso 1 1 calc R
O5 O 0.54210(18) 1.26896(18) 0.00596(3) 0.0236(4) Uani 1 1 d .
H5O H 0.4687 1.2693 -0.0023 0.028 Uiso 1 1 calc R
C1 C 0.3323(3) 0.9066(3) 0.00885(4) 0.0245(6) Uani 1 1 d .
H1 H 0.3275 0.8471 0.0237 0.029 Uiso 1 1 calc R
C2 C 0.1918(3) 0.9069(3) -0.00344(5) 0.0348(7) Uani 1 1 d .
H2A H 0.1205 0.9384 0.0080 0.052 Uiso 1 1 calc R
H2B H 0.1695 0.8124 -0.0090 0.052 Uiso 1 1 calc R
H2C H 0.1942 0.9701 -0.0174 0.052 Uiso 1 1 calc R
C3 C 0.4500(3) 0.8562(3) -0.00710(5) 0.0372(7) Uani 1 1 d .
H3A H 0.4412 0.7545 -0.0097 0.045 Uiso 1 1 calc R
H3B H 0.4447 0.9030 -0.0230 0.045 Uiso 1 1 calc R
C4 C 0.5867(3) 0.8875(3) 0.00448(5) 0.0365(7) Uani 1 1 d .
H4 H 0.6677 0.8404 -0.0011 0.044 Uiso 1 1 calc R
C5 C 0.5984(3) 0.9792(3) 0.02234(5) 0.0306(6) Uani 1 1 d .
H5 H 0.6860 0.9892 0.0301 0.037 Uiso 1 1 calc R
C6 C 0.4788(2) 1.0675(2) 0.03068(4) 0.0196(5) Uani 1 1 d .
C7 C 0.5111(2) 1.2246(3) 0.02976(4) 0.0207(5) Uani 1 1 d .
H7 H 0.5976 1.2392 0.0395 0.025 Uiso 1 1 calc R
C8 C 0.3964(3) 1.3106(3) 0.04184(4) 0.0206(5) Uani 1 1 d .
H8 H 0.4311 1.4084 0.0436 0.025 Uiso 1 1 calc R
C9 C 0.3677(3) 1.2537(3) 0.06707(4) 0.0210(5) Uani 1 1 d .
H9A H 0.4501 1.2691 0.0775 0.025 Uiso 1 1 calc R
H9B H 0.2877 1.3039 0.0743 0.025 Uiso 1 1 calc R
C10 C 0.3355(2) 1.0999(2) 0.06587(4) 0.0180(5) Uani 1 1 d .
H10 H 0.2505 1.0861 0.0557 0.022 Uiso 1 1 calc R
C11 C 0.3114(2) 1.0313(3) 0.09028(4) 0.0205(5) Uani 1 1 d .
H11A H 0.3185 0.9287 0.0887 0.025 Uiso 1 1 calc R
H11B H 0.3827 1.0631 0.1020 0.025 Uiso 1 1 calc R
C12 C -0.1187(3) 1.0587(3) 0.09664(4) 0.0229(5) Uani 1 1 d .
C13 C -0.0997(3) 1.1291(3) 0.07196(5) 0.0348(7) Uani 1 1 d .
H13A H -0.1835 1.1829 0.0680 0.052 Uiso 1 1 calc R
H13B H -0.0845 1.0577 0.0595 0.052 Uiso 1 1 calc R
H13C H -0.0189 1.1916 0.0725 0.052 Uiso 1 1 calc R
C14 C -0.1498(4) 1.1718(3) 0.11573(5) 0.0426(8) Uani 1 1 d .
H14A H -0.2298 1.2276 0.1105 0.064 Uiso 1 1 calc R
H14B H -0.0682 1.2323 0.1176 0.064 Uiso 1 1 calc R
H14C H -0.1713 1.1273 0.1313 0.064 Uiso 1 1 calc R
C15 C -0.2426(3) 0.9574(4) 0.09509(5) 0.0386(7) Uani 1 1 d .
H15A H -0.3275 1.0093 0.0911 0.058 Uiso 1 1 calc R
H15B H -0.2546 0.9102 0.1107 0.058 Uiso 1 1 calc R
H15C H -0.2246 0.8879 0.0825 0.058 Uiso 1 1 calc R
C16 C 0.0599(2) 0.9262(2) 0.13871(4) 0.0174(5) Uani 1 1 d .
C17 C -0.0443(3) 0.8592(3) 0.15223(4) 0.0252(5) Uani 1 1 d .
H17 H -0.1282 0.8319 0.1444 0.030 Uiso 1 1 calc R
C18 C -0.0279(3) 0.8319(3) 0.17665(4) 0.0281(6) Uani 1 1 d .
H18 H -0.1003 0.7867 0.1854 0.034 Uiso 1 1 calc R
C19 C 0.0929(3) 0.8700(3) 0.18840(5) 0.0288(6) Uani 1 1 d .
H19 H 0.1045 0.8505 0.2051 0.035 Uiso 1 1 calc R
C20 C 0.1974(3) 0.9371(3) 0.17558(5) 0.0326(6) Uani 1 1 d .
H20 H 0.2807 0.9645 0.1836 0.039 Uiso 1 1 calc R
C21 C 0.1806(3) 0.9645(3) 0.15114(4) 0.0263(5) Uani 1 1 d .
H21 H 0.2532 1.0105 0.1426 0.032 Uiso 1 1 calc R
C22 C 0.0637(2) 0.7944(2) 0.08826(4) 0.0204(5) Uani 1 1 d .
C23 C 0.0543(3) 0.6658(3) 0.10002(4) 0.0238(5) Uani 1 1 d .
H23 H 0.0373 0.6633 0.1170 0.029 Uiso 1 1 calc R
C24 C 0.0694(3) 0.5408(3) 0.08733(5) 0.0289(6) Uani 1 1 d .
H24 H 0.0643 0.4545 0.0957 0.035 Uiso 1 1 calc R
C25 C 0.0917(3) 0.5422(3) 0.06267(5) 0.0294(6) Uani 1 1 d .
H25 H 0.1018 0.4571 0.0541 0.035 Uiso 1 1 calc R
C26 C 0.0994(3) 0.6684(3) 0.05049(5) 0.0309(6) Uani 1 1 d .
H26 H 0.1134 0.6702 0.0335 0.037 Uiso 1 1 calc R
C27 C 0.0865(3) 0.7919(3) 0.06329(5) 0.0263(6) Uani 1 1 d .
H27 H 0.0935 0.8778 0.0548 0.032 Uiso 1 1 calc R

loop_
_atom_site_aniso_label
_atom_site_aniso_U_11
_atom_site_aniso_U_22
_atom_site_aniso_U_33
_atom_site_aniso_U_23
_atom_site_aniso_U_13
_atom_site_aniso_U_12
Si1 0.0195(3) 0.0183(3) 0.0144(3) -0.0008(3) 0.0014(2) -0.0004(3)
O1 0.0239(9) 0.0180(8) 0.0153(8) -0.0024(7) -0.0020(6) 0.0008(7)
O2 0.0194(8) 0.0243(8) 0.0177(8) 0.0054(7) 0.0018(7) 0.0021(8)
O3 0.0242(9) 0.0219(9) 0.0179(9) -0.0008(7) 0.0047(7) -0.0006(7)
O4 0.0229(9) 0.0193(8) 0.0185(9) -0.0005(7) -0.0017(7) 0.0035(7)
O5 0.0181(8) 0.0346(10) 0.0179(9) 0.0076(7) 0.0009(7) -0.0044(8)
C1 0.0386(15) 0.0153(12) 0.0197(13) -0.0015(10) 0.0013(11) -0.0001(11)
C2 0.0534(19) 0.0248(14) 0.0263(15) -0.0034(11) -0.0089(13) -0.0102(13)
C3 0.058(2) 0.0236(14) 0.0298(15) -0.0025(11) 0.0146(14) 0.0053(14)
C4 0.0436(18) 0.0316(15) 0.0345(17) 0.0074(13) 0.0227(13) 0.0165(13)
C5 0.0259(13) 0.0376(16) 0.0282(15) 0.0135(12) 0.0071(11) 0.0091(12)
C6 0.0178(11) 0.0255(13) 0.0153(11) 0.0032(9) -0.0004(9) 0.0020(10)
C7 0.0180(12) 0.0286(13) 0.0154(12) 0.0044(10) -0.0012(9) -0.0064(10)
C8 0.0245(13) 0.0186(12) 0.0187(12) -0.0002(10) -0.0037(10) -0.0033(10)
C9 0.0252(13) 0.0221(13) 0.0158(12) -0.0024(10) -0.0032(10) -0.0024(10)
C10 0.0170(11) 0.0219(12) 0.0152(12) -0.0010(9) -0.0015(9) 0.0005(10)
C11 0.0218(12) 0.0249(12) 0.0149(12) 0.0035(10) 0.0008(9) -0.0013(11)
C12 0.0259(12) 0.0258(14) 0.0170(12) 0.0002(10) -0.0025(9) 0.0052(11)
C13 0.0360(16) 0.0420(17) 0.0263(15) 0.0080(12) -0.0044(12) 0.0076(13)
C14 0.055(2) 0.0401(18) 0.0324(16) -0.0080(13) -0.0038(14) 0.0250(15)
C15 0.0233(14) 0.0513(19) 0.0413(17) 0.0078(15) -0.0065(12) 0.0027(14)
C16 0.0211(12) 0.0167(11) 0.0145(11) 0.0007(8) 0.0020(9) 0.0011(9)
C17 0.0235(13) 0.0330(14) 0.0191(13) 0.0019(10) -0.0001(10) -0.0041(11)
C18 0.0326(14) 0.0291(13) 0.0224(13) 0.0034(11) 0.0091(11) -0.0029(12)
C19 0.0383(16) 0.0314(14) 0.0167(13) 0.0015(10) 0.0023(11) 0.0069(12)
C20 0.0300(14) 0.0458(17) 0.0221(14) 0.0010(12) -0.0040(11) -0.0074(13)
C21 0.0255(13) 0.0322(14) 0.0213(13) 0.0037(11) 0.0013(10) -0.0062(12)
C22 0.0177(12) 0.0220(12) 0.0215(13) -0.0016(9) 0.0016(10) -0.0007(10)
C23 0.0221(13) 0.0249(13) 0.0243(13) -0.0006(10) -0.0031(10) 0.0007(11)
C24 0.0283(14) 0.0219(13) 0.0365(15) -0.0011(12) -0.0061(11) 0.0029(12)
C25 0.0233(13) 0.0295(14) 0.0355(15) -0.0155(13) -0.0039(11) 0.0048(12)
C26 0.0294(14) 0.0391(16) 0.0243(14) -0.0096(12) 0.0013(11) -0.0004(13)
C27 0.0302(14) 0.0240(13) 0.0247(14) -0.0024(11) 0.0023(11) -0.0022(11)

loop_
_atom_type_symbol
_atom_type_description
_atom_type_scat_dispersion_real
_atom_type_scat_dispersion_imag
_atom_type_scat_source
C C 0.0033 0.0016 'International Tables Vol C Tables 4.2.6.8 and 6.1.1.4'
H H 0.0000 0.0000 'International Tables Vol C Tables 4.2.6.8 and 6.1.1.4'
O O 0.0106 0.0060 'International Tables Vol C Tables 4.2.6.8 and 6.1.1.4'
Si Si 0.0817 0.0704 'International Tables Vol C Tables 4.2.6.8 and 6.1.1.4'

loop_
_geom_angle_atom_site_label_1
_geom_angle_atom_site_label_2
_geom_angle_atom_site_label_3
_geom_angle
O3 Si1 C16 106.96(10)
O3 Si1 C22 110.29(10)
C16 Si1 C22 109.12(10)
O3 Si1 C12 105.53(10)
C16 Si1 C12 113.69(10)
C22 Si1 C12 111.09(11)
C6 O1 C1 114.35(18)
C6 O2 C10 113.65(17)
C11 O3 Si1 127.04(15)
C8 O4 H4O 109.5
C7 O5 H5O 109.5
O1 C1 C2 106.1(2)
O1 C1 C3 109.0(2)
C2 C1 C3 113.9(2)
O1 C1 H1 109.3
C2 C1 H1 109.3
C3 C1 H1 109.3
C1 C2 H2A 109.5
C1 C2 H2B 109.5
H2A C2 H2B 109.5
C1 C2 H2C 109.5
H2A C2 H2C 109.5
H2B C2 H2C 109.5
C4 C3 C1 110.1(2)
C4 C3 H3A 109.6
C1 C3 H3A 109.6
C4 C3 H3B 109.6
C1 C3 H3B 109.6
H3A C3 H3B 108.2
C5 C4 C3 121.8(3)
C5 C4 H4 119.1
C3 C4 H4 119.1
C4 C5 C6 122.6(3)
C4 C5 H5 118.7
C6 C5 H5 118.7
O1 C6 O2 110.60(18)
O1 C6 C5 111.9(2)
O2 C6 C5 106.20(19)
O1 C6 C7 105.17(18)
O2 C6 C7 110.18(18)
C5 C6 C7 112.9(2)
O5 C7 C8 113.3(2)
O5 C7 C6 111.58(19)
C8 C7 C6 111.66(19)
O5 C7 H7 106.6
C8 C7 H7 106.6
C6 C7 H7 106.6
O4 C8 C9 111.52(19)
O4 C8 C7 111.51(18)
C9 C8 C7 109.7(2)
O4 C8 H8 108.0
C9 C8 H8 108.0
C7 C8 H8 108.0
C10 C9 C8 110.34(19)
C10 C9 H9A 109.6
C8 C9 H9A 109.6
C10 C9 H9B 109.6
C8 C9 H9B 109.6
H9A C9 H9B 108.1
O2 C10 C9 110.24(19)
O2 C10 C11 105.80(18)
C9 C10 C11 114.6(2)
O2 C10 H10 108.7
C9 C10 H10 108.7
C11 C10 H10 108.7
O3 C11 C10 108.19(19)
O3 C11 H11A 110.1
C10 C11 H11A 110.1
O3 C11 H11B 110.1
C10 C11 H11B 110.1
H11A C11 H11B 108.4
C13 C12 C15 108.7(2)
C13 C12 C14 108.8(2)
C15 C12 C14 109.4(2)
C13 C12 Si1 110.12(18)
C15 C12 Si1 110.71(19)
C14 C12 Si1 109.07(17)
C12 C13 H13A 109.5
C12 C13 H13B 109.5
H13A C13 H13B 109.5
C12 C13 H13C 109.5
H13A C13 H13C 109.5
H13B C13 H13C 109.5
C12 C14 H14A 109.5
C12 C14 H14B 109.5
H14A C14 H14B 109.5
C12 C14 H14C 109.5
H14A C14 H14C 109.5
H14B C14 H14C 109.5
C12 C15 H15A 109.5
C12 C15 H15B 109.5
H15A C15 H15B 109.5
C12 C15 H15C 109.5
H15A C15 H15C 109.5
H15B C15 H15C 109.5
C21 C16 C17 116.7(2)
C21 C16 Si1 119.38(17)
C17 C16 Si1 123.91(18)
C18 C17 C16 121.6(2)
C18 C17 H17 119.2
C16 C17 H17 119.2
C19 C18 C17 120.3(2)
C19 C18 H18 119.8
C17 C18 H18 119.8
C18 C19 C20 119.4(2)
C18 C19 H19 120.3
C20 C19 H19 120.3
C21 C20 C19 120.1(2)
C21 C20 H20 119.9
C19 C20 H20 119.9
C20 C21 C16 121.8(2)
C20 C21 H21 119.1
C16 C21 H21 119.1
C23 C22 C27 117.1(2)
C23 C22 Si1 121.15(18)
C27 C22 Si1 121.80(19)
C24 C23 C22 121.2(2)
C24 C23 H23 119.4
C22 C23 H23 119.4
C25 C24 C23 120.3(3)
C25 C24 H24 119.9
C23 C24 H24 119.9
C24 C25 C26 119.7(2)
C24 C25 H25 120.1
C26 C25 H25 120.1
C27 C26 C25 119.6(2)
C27 C26 H26 120.2
C25 C26 H26 120.2
C26 C27 C22 122.1(2)
C26 C27 H27 118.9
C22 C27 H27 118.9

loop_
_geom_bond_atom_site_label_1
_geom_bond_atom_site_label_2
_geom_bond_distance
Si1 O3 1.6500(17)
Si1 C16 1.874(2)
Si1 C22 1.883(2)
Si1 C12 1.894(3)
O1 C6 1.421(3)
O1 C1 1.449(3)
O2 C6 1.430(3)
O2 C10 1.440(3)
O3 C11 1.428(3)
O4 C8 1.439(3)
O4 H4O 0.8400
O5 C7 1.414(3)
O5 H5O 0.8400
C1 C2 1.509(4)
C1 C3 1.512(4)
C1 H1 1.0000
C2 H2A 0.9800
C2 H2B 0.9800
C2 H2C 0.9800
C3 C4 1.489(4)
C3 H3A 0.9900
C3 H3B 0.9900
C4 C5 1.327(4)
C4 H4 0.9500
C5 C6 1.498(3)
C5 H5 0.9500
C6 C7 1.539(3)
C7 C8 1.529(3)
C7 H7 1.0000
C8 C9 1.522(3)
C8 H8 1.0000
C9 C10 1.509(3)
C9 H9A 0.9900
C9 H9B 0.9900
C10 C11 1.518(3)
C10 H10 1.0000
C11 H11A 0.9900
C11 H11B 0.9900
C12 C13 1.533(4)
C12 C15 1.538(4)
C12 C14 1.542(4)
C13 H13A 0.9800
C13 H13B 0.9800
C13 H13C 0.9800
C14 H14A 0.9800
C14 H14B 0.9800
C14 H14C 0.9800
C15 H15A 0.9800
C15 H15B 0.9800
C15 H15C 0.9800
C16 C21 1.395(3)
C16 C17 1.404(3)
C17 C18 1.383(3)
C17 H17 0.9500
C18 C19 1.378(4)
C18 H18 0.9500
C19 C20 1.386(4)
C19 H19 0.9500
C20 C21 1.385(4)
C20 H20 0.9500
C21 H21 0.9500
C22 C23 1.397(3)
C22 C27 1.398(3)
C23 C24 1.396(4)
C23 H23 0.9500
C24 C25 1.380(4)
C24 H24 0.9500
C25 C26 1.387(4)
C25 H25 0.9500
C26 C27 1.385(4)
C26 H26 0.9500
C27 H27 0.9500

loop_
_geom_hbond_atom_site_label_D
_geom_hbond_atom_site_label_H
_geom_hbond_atom_site_label_A
_geom_hbond_distance_DH
_geom_hbond_distance_HA
_geom_hbond_distance_DA
_geom_hbond_angle_DHA
_geom_hbond_site_symmetry_A
O4 H4O O1 0.84 2.08 2.745(2) 136.0 .
O5 H5O O4 0.84 2.03 2.860(2) 170.2 7_465

loop_
_geom_torsion_atom_site_label_1
_geom_torsion_atom_site_label_2
_geom_torsion_atom_site_label_3
_geom_torsion_atom_site_label_4
_geom_torsion
C16 Si1 O3 C11 91.94(19)
C22 Si1 O3 C11 -26.6(2)
C12 Si1 O3 C11 -146.68(18)
C6 O1 C1 C2 171.83(19)
C6 O1 C1 C3 -65.1(2)
O1 C1 C3 C4 49.8(3)
C2 C1 C3 C4 168.0(2)
C1 C3 C4 C5 -17.0(4)
C3 C4 C5 C6 -5.8(4)
C1 O1 C6 O2 -76.8(2)
C1 O1 C6 C5 41.3(3)
C1 O1 C6 C7 164.26(18)
C10 O2 C6 O1 -57.8(2)
C10 O2 C6 C5 -179.4(2)
C10 O2 C6 C7 58.0(2)
C4 C5 C6 O1 -5.4(3)
C4 C5 C6 O2 115.4(3)
C4 C5 C6 C7 -123.8(3)
O1 C6 C7 O5 -61.6(2)
O2 C6 C7 O5 179.18(18)
C5 C6 C7 O5 60.6(3)
O1 C6 C7 C8 66.3(2)
O2 C6 C7 C8 -52.9(2)
C5 C6 C7 C8 -171.5(2)
O5 C7 C8 O4 54.7(3)
C6 C7 C8 O4 -72.3(2)
O5 C7 C8 C9 178.70(19)
C6 C7 C8 C9 51.7(2)
O4 C8 C9 C10 69.9(3)
C7 C8 C9 C10 -54.2(3)
C6 O2 C10 C9 -61.4(2)
C6 O2 C10 C11 174.23(18)
C8 C9 C10 O2 58.3(2)
C8 C9 C10 C11 177.4(2)
Si1 O3 C11 C10 121.89(19)
O2 C10 C11 O3 -162.15(18)
C9 C10 C11 O3 76.2(2)
O3 Si1 C12 C13 43.1(2)
C16 Si1 C12 C13 160.03(18)
C22 Si1 C12 C13 -76.4(2)
O3 Si1 C12 C15 163.34(17)
C16 Si1 C12 C15 -79.7(2)
C22 Si1 C12 C15 43.8(2)
O3 Si1 C12 C14 -76.2(2)
C16 Si1 C12 C14 40.7(2)
C22 Si1 C12 C14 164.29(19)
O3 Si1 C16 C21 -12.3(2)
C22 Si1 C16 C21 107.0(2)
C12 Si1 C16 C21 -128.4(2)
O3 Si1 C16 C17 168.85(19)
C22 Si1 C16 C17 -71.8(2)
C12 Si1 C16 C17 52.8(2)
C21 C16 C17 C18 -0.2(4)
Si1 C16 C17 C18 178.6(2)
C16 C17 C18 C19 -0.2(4)
C17 C18 C19 C20 0.6(4)
C18 C19 C20 C21 -0.5(4)
C19 C20 C21 C16 0.0(4)
C17 C16 C21 C20 0.3(4)
Si1 C16 C21 C20 -178.6(2)
O3 Si1 C22 C23 130.7(2)
C16 Si1 C22 C23 13.4(2)
C12 Si1 C22 C23 -112.7(2)
O3 Si1 C22 C27 -49.3(2)
C16 Si1 C22 C27 -166.5(2)
C12 Si1 C22 C27 67.4(2)
C27 C22 C23 C24 1.0(4)
Si1 C22 C23 C24 -178.94(19)
C22 C23 C24 C25 -1.1(4)
C23 C24 C25 C26 0.1(4)
C24 C25 C26 C27 0.9(4)
C25 C26 C27 C22 -1.0(4)
C23 C22 C27 C26 0.1(4)
Si1 C22 C27 C26 -180.0(2)

loop_
_cod_related_entry_id
_cod_related_entry_code
_cod_related_entry_database
1 30651652 ChemSpider
